data_4107319
loop_
_publ_author_name
'Yoshihiro Matano'
'Tooru Miyajima'
'Noriaki Ochi'
'Takashi Nakabuchi'
'Motoo Shiro'
'Yoshihide Nakao'
'Shigeyoshi Sakaki'
'Hiroshi Imahori'

_publ_contact_author_email matano@scl.kyoto-u.ac.jp
_publ_contact_author_fax +81-75-383-2571
_publ_contact_author_name 'Yoshihiro Matano'
_publ_contact_author_phone +81-75-383-2567
_publ_section_title
;
 Syntheses, Structures, and Coordination Chemistry of Phosphole-Containing
 Hybrid Calixphyrins: Promising Macrocyclic P,N2,X-Mixed Donor Ligands for
 Designing Reactive Transition-Metal Complexes
;
_journal_name_full 'Journal of the American Chemical Society'
_journal_page_first 990
_journal_page_last 1002
_journal_paper_doi 10.1021/ja076709o
_journal_volume 130
_journal_year 2008
_chemical_formula_moiety 'C45 H40 N3 P, C H2 Cl2 '
_chemical_formula_sum 'C46 H42 Cl2 N3 P'
_chemical_formula_weight 738.74
_space_group_IT_number 14
_symmetry_cell_setting monoclinic
_symmetry_Int_Tables_number 14
_symmetry_space_group_name_Hall '-P 2yn'
_symmetry_space_group_name_H-M 'P 1 21/n 1'
_audit_creation_date 2007-03-07
_audit_creation_method 'by CrystalStructure 3.8'
_cell_angle_alpha 90.0000
_cell_angle_beta 113.4033(7)
_cell_angle_gamma 90.0000
_cell_formula_units_Z 8
_cell_length_a 25.9707(5)
_cell_length_b 10.16657(18)
_cell_length_c 31.7731(6)
_cell_measurement_reflns_used 52761
_cell_measurement_temperature 93.1
_cell_measurement_theta_max 68.2
_cell_measurement_theta_min 4.2
_cell_volume 7699.0(3)
_computing_cell_refinement 'PROCESS-AUTO (Rigaku, 1998)'
_computing_data_collection 'PROCESS-AUTO (Rigaku, 1998)'
_computing_data_reduction 'CrystalStructure (R/MSC, Rigaku, 2005)'
_computing_molecular_graphics 'ORTEP (Johnson, 1976)'
_computing_publication_material 'CrystalStructure (R/MSC, Rigaku, 2005)'
_computing_structure_refinement 'SHELXL97 (Sheldrick, 1997)'
_computing_structure_solution 'SHELXS97 (Sheldrick, 1997)'
_diffrn_detector_area_resol_mean 10.00
_diffrn_measured_fraction_theta_full 0.976
_diffrn_measured_fraction_theta_max 0.976
_diffrn_measurement_device_type 'Rigaku RAXIS-RAPID'
_diffrn_measurement_method \w
_diffrn_radiation_type 'Cu K\a'
_diffrn_radiation_wavelength 1.54187
_diffrn_reflns_av_R_equivalents 0.091
_diffrn_reflns_limit_h_max 30
_diffrn_reflns_limit_h_min -31
_diffrn_reflns_limit_k_max 10
_diffrn_reflns_limit_k_min -12
_diffrn_reflns_limit_l_max 38
_diffrn_reflns_limit_l_min -37
_diffrn_reflns_number 92356
_diffrn_reflns_theta_full 68.24
_diffrn_reflns_theta_max 68.24
_exptl_absorpt_coefficient_mu 2.187
_exptl_absorpt_correction_T_max 0.957
_exptl_absorpt_correction_T_min 0.779
_exptl_absorpt_correction_type multi-scan
_exptl_absorpt_process_details
;
    Higashi, T. (1995). Program for Absorption Correction.
    Rigaku Corporation, Tokyo, Japan.
;
_exptl_crystal_colour yellow
_exptl_crystal_density_diffrn 1.275
_exptl_crystal_description needle
_exptl_crystal_F_000 3104.00
_exptl_crystal_size_max 0.10
_exptl_crystal_size_mid 0.03
_exptl_crystal_size_min 0.02
_refine_diff_density_max 0.75
_refine_diff_density_min -1.02
_refine_ls_extinction_method none
_refine_ls_goodness_of_fit_ref 1.237
_refine_ls_hydrogen_treatment refall
_refine_ls_number_parameters 940
_refine_ls_number_reflns 13776
_refine_ls_R_factor_gt 0.1414
_refine_ls_shift/su_max 0.0000
_refine_ls_structure_factor_coef Fsqd
_refine_ls_weighting_details 'w = 1/[\s^2^(Fo^2^)+(0.2000P)^2^+0.0000P] where P=(Fo^2^+2Fc^2^)/3'
_refine_ls_weighting_scheme calc
_refine_ls_wR_factor_ref 0.4181
_reflns_number_gt 6099
_reflns_number_total 13776
_reflns_threshold_expression F^2^>2.0\s(F^2^)
_cod_data_source_file ja076709o-file008.cif
_cod_data_source_block '_RGK1410'
_cod_original_formula_sum 'C46 H42 Cl2 N3 P '
_cod_database_code 4107319

loop_
_symmetry_equiv_pos_site_id
_symmetry_equiv_pos_as_xyz
1 +X,+Y,+Z
2 1/2-X,1/2+Y,1/2-Z
3 -X,-Y,-Z
4 1/2+X,1/2-Y,1/2+Z

loop_
_atom_site_label
_atom_site_type_symbol
_atom_site_fract_x
_atom_site_fract_y
_atom_site_fract_z
_atom_site_U_iso_or_equiv
_atom_site_adp_type
_atom_site_occupancy
_atom_site_symmetry_multiplicity
_atom_site_calc_flag
_atom_site_refinement_flags
_atom_site_disorder_assembly
_atom_site_disorder_group
P(1) P 0.12937(10) 0.2477(2) 0.62204(8) 0.0617(6) Uani 1.00 1 d . . .
P(2) P 0.57776(10) 0.2615(2) 0.70758(8) 0.0661(6) Uani 1.00 1 d . . .
N(1) N 0.1309(2) 0.4052(5) 0.5201(2) 0.0565(16) Uani 1.00 1 d . . .
N(2) N 0.2396(2) 0.5546(5) 0.5753(2) 0.0536(15) Uani 1.00 1 d . . .
N(3) N 0.2707(2) 0.3901(5) 0.6622(2) 0.0541(15) Uani 1.00 1 d . . .
N(4) N 0.4748(2) 0.4030(6) 0.6068(2) 0.0595(17) Uani 1.00 1 d . . .
N(5) N 0.5639(2) 0.5618(6) 0.5890(2) 0.0567(16) Uani 1.00 1 d . . .
N(6) N 0.6634(2) 0.4032(5) 0.6537(2) 0.0531(15) Uani 1.00 1 d . . .
C(1) C 0.0846(3) 0.3341(7) 0.5009(2) 0.0575(19) Uani 1.00 1 d . . .
C(2) C 0.0482(3) 0.3883(7) 0.4562(3) 0.064(2) Uani 1.00 1 d . . .
C(3) C 0.0748(3) 0.4946(8) 0.4479(2) 0.060(2) Uani 1.00 1 d . . .
C(4) C 0.1280(3) 0.5063(7) 0.4885(2) 0.059(2) Uani 1.00 1 d . . .
C(5) C 0.1677(3) 0.6006(6) 0.4949(2) 0.058(2) Uani 1.00 1 d . . .
C(6) C 0.2191(3) 0.6216(7) 0.5353(2) 0.0510(18) Uani 1.00 1 d . . .
C(7) C 0.2551(3) 0.7300(7) 0.5395(2) 0.0558(19) Uani 1.00 1 d . . .
C(8) C 0.2960(3) 0.7268(7) 0.5826(2) 0.056(2) Uani 1.00 1 d . . .
C(9) C 0.2874(3) 0.6191(7) 0.6065(2) 0.0515(18) Uani 1.00 1 d . . .
C(10) C 0.3203(2) 0.5863(6) 0.6519(2) 0.0510(18) Uani 1.00 1 d . . .
C(11) C 0.3145(3) 0.4846(7) 0.6787(2) 0.0541(19) Uani 1.00 1 d . . .
C(12) C 0.3493(3) 0.4557(7) 0.7261(2) 0.0545(18) Uani 1.00 1 d . . .
C(13) C 0.3276(3) 0.3510(7) 0.7385(3) 0.064(2) Uani 1.00 1 d . . .
C(14) C 0.2778(3) 0.3115(7) 0.6972(2) 0.0542(19) Uani 1.00 1 d . . .
C(15) C 0.2392(3) 0.2004(7) 0.6972(2) 0.0531(18) Uani 1.00 1 d . . .
C(16) C 0.1983(3) 0.1761(7) 0.6491(2) 0.0558(19) Uani 1.00 1 d . . .
C(17) C 0.2117(3) 0.1202(7) 0.6152(2) 0.057(2) Uani 1.00 1 d . . .
C(18) C 0.1674(3) 0.1253(6) 0.5697(2) 0.0518(18) Uani 1.00 1 d . . .
C(19) C 0.1186(3) 0.1831(7) 0.5675(2) 0.0537(18) Uani 1.00 1 d . . .
C(20) C 0.0698(3) 0.2174(7) 0.5225(3) 0.062(2) Uani 1.00 1 d . . .
C(21) C 0.1567(3) 0.6981(7) 0.4569(2) 0.0546(19) Uani 1.00 1 d . . .
C(22) C 0.1847(3) 0.6897(7) 0.4270(2) 0.059(2) Uani 1.00 1 d . . .
C(23) C 0.1715(3) 0.7818(8) 0.3910(2) 0.062(2) Uani 1.00 1 d . . .
C(24) C 0.1332(3) 0.8760(8) 0.3850(2) 0.063(2) Uani 1.00 1 d . . .
C(25) C 0.1057(3) 0.8855(8) 0.4139(2) 0.064(2) Uani 1.00 1 d . . .
C(26) C 0.1171(3) 0.7963(7) 0.4499(2) 0.061(2) Uani 1.00 1 d . . .
C(27) C 0.3671(2) 0.6805(6) 0.6763(2) 0.0527(18) Uani 1.00 1 d . . .
C(28) C 0.4205(3) 0.6632(8) 0.6764(3) 0.071(2) Uani 1.00 1 d . . .
C(29) C 0.4629(3) 0.7541(8) 0.6993(3) 0.072(2) Uani 1.00 1 d . . .
C(30) C 0.4534(3) 0.8604(8) 0.7223(2) 0.064(2) Uani 1.00 1 d . . .
C(31) C 0.4014(4) 0.8779(8) 0.7211(2) 0.067(2) Uani 1.00 1 d . . .
C(32) C 0.3580(3) 0.7890(7) 0.6982(2) 0.062(2) Uani 1.00 1 d . . .
C(33) C 0.2738(3) 0.0784(7) 0.7195(3) 0.070(2) Uani 1.00 1 d . . .
C(34) C 0.2081(3) 0.2422(7) 0.7283(2) 0.061(2) Uani 1.00 1 d . . .
C(35) C 0.2656(3) 0.0724(8) 0.6128(2) 0.062(2) Uani 1.00 1 d . . .
C(36) C 0.2544(3) 0.0959(8) 0.5612(2) 0.061(2) Uani 1.00 1 d . . .
C(37) C 0.1900(3) 0.0814(8) 0.5346(2) 0.061(2) Uani 1.00 1 d . . .
C(38) C 0.0172(3) 0.2561(8) 0.5323(3) 0.067(2) Uani 1.00 1 d . . .
C(39) C 0.0530(3) 0.1030(8) 0.4880(3) 0.073(2) Uani 1.00 1 d . . .
C(40) C 0.0837(3) 0.1519(8) 0.6421(2) 0.060(2) Uani 1.00 1 d . . .
C(41) C 0.0791(3) 0.0148(8) 0.6375(3) 0.070(2) Uani 1.00 1 d . . .
C(42) C 0.0458(3) -0.0555(9) 0.6551(3) 0.076(2) Uani 1.00 1 d . . .
C(43) C 0.0167(3) 0.0089(10) 0.6760(3) 0.077(2) Uani 1.00 1 d . . .
C(44) C 0.0210(3) 0.1409(11) 0.6820(3) 0.080(2) Uani 1.00 1 d . . .
C(45) C 0.0550(3) 0.2145(9) 0.6647(2) 0.071(2) Uani 1.00 1 d . . .
C(46) C 0.4406(3) 0.3271(8) 0.6178(2) 0.061(2) Uani 1.00 1 d . . .
C(47) C 0.3816(3) 0.3683(7) 0.5949(3) 0.062(2) Uani 1.00 1 d . . .
C(48) C 0.3822(3) 0.4739(8) 0.5690(3) 0.061(2) Uani 1.00 1 d . . .
C(49) C 0.4396(3) 0.4973(7) 0.5759(2) 0.0561(19) Uani 1.00 1 d . . .
C(50) C 0.4577(2) 0.5999(6) 0.5571(2) 0.0527(18) Uani 1.00 1 d . . .
C(51) C 0.5141(3) 0.6281(7) 0.5624(2) 0.0547(19) Uani 1.00 1 d . . .
C(52) C 0.5298(3) 0.7292(6) 0.5404(2) 0.0550(19) Uani 1.00 1 d . . .
C(53) C 0.5867(3) 0.7286(7) 0.5530(2) 0.056(2) Uani 1.00 1 d . . .
C(54) C 0.6087(3) 0.6229(7) 0.5847(2) 0.0552(19) Uani 1.00 1 d . . .
C(55) C 0.6673(2) 0.5908(6) 0.6054(2) 0.0492(17) Uani 1.00 1 d . . .
C(56) C 0.6919(3) 0.4944(7) 0.6375(2) 0.0557(19) Uani 1.00 1 d . . .
C(57) C 0.7527(3) 0.4678(7) 0.6570(2) 0.057(2) Uani 1.00 1 d . . .
C(58) C 0.7598(3) 0.3655(7) 0.6872(2) 0.0573(19) Uani 1.00 1 d . . .
C(59) C 0.7036(3) 0.3276(7) 0.6831(2) 0.0549(19) Uani 1.00 1 d . . .
C(60) C 0.6917(3) 0.2176(7) 0.7106(2) 0.0532(18) Uani 1.00 1 d . . .
C(61) C 0.6291(3) 0.1883(7) 0.6905(2) 0.057(2) Uani 1.00 1 d . . .
C(62) C 0.6004(3) 0.1228(7) 0.6497(2) 0.0542(19) Uani 1.00 1 d . . .
C(63) C 0.5408(4) 0.1260(7) 0.6341(3) 0.069(2) Uani 1.00 1 d . . .
C(64) C 0.5208(3) 0.1838(7) 0.6623(2) 0.0569(19) Uani 1.00 1 d . . .
C(65) C 0.4594(3) 0.2121(7) 0.6507(2) 0.057(2) Uani 1.00 1 d . . .
C(66) C 0.4133(2) 0.6919(6) 0.5270(2) 0.0518(18) Uani 1.00 1 d . . .
C(67) C 0.3773(3) 0.6535(8) 0.4823(2) 0.062(2) Uani 1.00 1 d . . .
C(68) C 0.3357(3) 0.7364(8) 0.4558(3) 0.064(2) Uani 1.00 1 d . . .
C(69) C 0.3297(3) 0.8600(8) 0.4732(3) 0.068(2) Uani 1.00 1 d . . .
C(70) C 0.3637(3) 0.8991(7) 0.5164(3) 0.061(2) Uani 1.00 1 d . . .
C(71) C 0.4042(3) 0.8122(7) 0.5428(3) 0.061(2) Uani 1.00 1 d . . .
C(72) C 0.7050(2) 0.6790(6) 0.5926(2) 0.0511(18) Uani 1.00 1 d . . .
C(73) C 0.7211(3) 0.6427(7) 0.5567(2) 0.060(2) Uani 1.00 1 d . . .
C(74) C 0.7575(3) 0.7209(7) 0.5462(2) 0.063(2) Uani 1.00 1 d . . .
C(75) C 0.7782(3) 0.8374(8) 0.5699(2) 0.062(2) Uani 1.00 1 d . . .
C(76) C 0.7617(3) 0.8726(8) 0.6051(2) 0.064(2) Uani 1.00 1 d . . .
C(77) C 0.7261(3) 0.7931(7) 0.6160(2) 0.0565(19) Uani 1.00 1 d . . .
C(78) C 0.7253(3) 0.0963(7) 0.7108(3) 0.072(2) Uani 1.00 1 d . . .
C(79) C 0.7109(3) 0.2681(7) 0.7609(2) 0.067(2) Uani 1.00 1 d . . .
C(80) C 0.6172(3) 0.0685(8) 0.6127(2) 0.065(2) Uani 1.00 1 d . . .
C(81) C 0.5647(3) 0.0909(8) 0.5692(2) 0.065(2) Uani 1.00 1 d . . .
C(82) C 0.5151(3) 0.0730(9) 0.5845(3) 0.071(2) Uani 1.00 1 d . . .
C(83) C 0.4218(3) 0.0944(7) 0.6281(3) 0.072(2) Uani 1.00 1 d . . .
C(84) C 0.4478(4) 0.2500(9) 0.6932(3) 0.078(2) Uani 1.00 1 d . . .
C(85) C 0.5857(3) 0.1747(8) 0.7598(3) 0.065(2) Uani 1.00 1 d . . .
C(86) C 0.5885(4) 0.2458(10) 0.7985(3) 0.084(2) Uani 1.00 1 d . . .
C(87) C 0.5953(4) 0.1839(12) 0.8395(3) 0.088(3) Uani 1.00 1 d . . .
C(88) C 0.5987(4) 0.0492(13) 0.8424(3) 0.092(3) Uani 1.00 1 d . . .
C(89) C 0.5966(4) -0.0248(10) 0.8046(3) 0.086(2) Uani 1.00 1 d . . .
C(90) C 0.5893(3) 0.0385(10) 0.7625(3) 0.074(2) Uani 1.00 1 d . . .
H(1) H 0.0125 0.3552 0.4365 0.077 Uiso 1.00 1 c R . .
H(2) H 0.0617 0.5496 0.4215 0.072 Uiso 1.00 1 c R . .
H(2N) H 0.2252 0.4817 0.5809 0.064 Uiso 1.00 1 c R . .
H(3) H 0.2513 0.7933 0.5165 0.067 Uiso 1.00 1 c R . .
H(4) H 0.3259 0.7882 0.5947 0.067 Uiso 1.00 1 c R . .
H(5) H 0.3819 0.5028 0.7451 0.065 Uiso 1.00 1 c R . .
H(5N) H 0.5661 0.4917 0.6059 0.068 Uiso 1.00 1 c R . .
H(6) H 0.3413 0.3100 0.7677 0.077 Uiso 1.00 1 c R . .
H(7) H 0.2119 0.6232 0.4310 0.070 Uiso 1.00 1 c R . .
H(8) H 0.1901 0.7769 0.3706 0.075 Uiso 1.00 1 c R . .
H(9) H 0.1249 0.9369 0.3605 0.075 Uiso 1.00 1 c R . .
H(10) H 0.0788 0.9531 0.4094 0.077 Uiso 1.00 1 c R . .
H(11) H 0.0977 0.8030 0.4696 0.073 Uiso 1.00 1 c R . .
H(12) H 0.4280 0.5903 0.6610 0.085 Uiso 1.00 1 c R . .
H(13) H 0.4991 0.7422 0.6991 0.086 Uiso 1.00 1 c R . .
H(14) H 0.4829 0.9199 0.7385 0.077 Uiso 1.00 1 c R . .
H(15) H 0.3940 0.9519 0.7361 0.080 Uiso 1.00 1 c R . .
H(16) H 0.3217 0.8041 0.6977 0.074 Uiso 1.00 1 c R . .
H(17) H 0.2977 0.0548 0.7033 0.084 Uiso 1.00 1 c R . .
H(18) H 0.2485 0.0050 0.7177 0.084 Uiso 1.00 1 c R . .
H(19) H 0.2974 0.0971 0.7517 0.084 Uiso 1.00 1 c R . .
H(20) H 0.2356 0.2579 0.7596 0.074 Uiso 1.00 1 c R . .
H(21) H 0.1824 0.1719 0.7286 0.074 Uiso 1.00 1 c R . .
H(22) H 0.1867 0.3229 0.7161 0.074 Uiso 1.00 1 c R . .
H(23) H 0.2721 -0.0219 0.6210 0.075 Uiso 1.00 1 c R . .
H(24) H 0.2982 0.1241 0.6333 0.075 Uiso 1.00 1 c R . .
H(25) H 0.2668 0.1849 0.5568 0.074 Uiso 1.00 1 c R . .
H(26) H 0.2746 0.0301 0.5505 0.074 Uiso 1.00 1 c R . .
H(27) H 0.1760 0.1385 0.5071 0.074 Uiso 1.00 1 c R . .
H(28) H 0.1795 -0.0109 0.5251 0.074 Uiso 1.00 1 c R . .
H(29) H 0.0252 0.3366 0.5508 0.081 Uiso 1.00 1 c R . .
H(30) H 0.0083 0.1847 0.5491 0.081 Uiso 1.00 1 c R . .
H(31) H -0.0149 0.2711 0.5032 0.081 Uiso 1.00 1 c R . .
H(32) H 0.0172 0.1233 0.4627 0.087 Uiso 1.00 1 c R . .
H(33) H 0.0491 0.0224 0.5034 0.087 Uiso 1.00 1 c R . .
H(34) H 0.0820 0.0904 0.4760 0.087 Uiso 1.00 1 c R . .
H(35) H 0.0988 -0.0308 0.6224 0.084 Uiso 1.00 1 c R . .
H(36) H 0.0436 -0.1486 0.6523 0.091 Uiso 1.00 1 c R . .
H(37) H -0.0071 -0.0395 0.6866 0.093 Uiso 1.00 1 c R . .
H(38) H 0.0013 0.1843 0.6976 0.096 Uiso 1.00 1 c R . .
H(39) H 0.0580 0.3072 0.6688 0.085 Uiso 1.00 1 c R . .
H(40) H 0.3498 0.3292 0.5977 0.074 Uiso 1.00 1 c R . .
H(41) H 0.3505 0.5233 0.5498 0.073 Uiso 1.00 1 c R . .
H(42) H 0.5046 0.7900 0.5195 0.066 Uiso 1.00 1 c R . .
H(43) H 0.6075 0.7873 0.5426 0.067 Uiso 1.00 1 c R . .
H(44) H 0.7807 0.5115 0.6501 0.069 Uiso 1.00 1 c R . .
H(45) H 0.7944 0.3271 0.7068 0.069 Uiso 1.00 1 c R . .
H(46) H 0.3820 0.5704 0.4706 0.074 Uiso 1.00 1 c R . .
H(47) H 0.3108 0.7107 0.4259 0.077 Uiso 1.00 1 c R . .
H(48) H 0.3012 0.9180 0.4543 0.082 Uiso 1.00 1 c R . .
H(49) H 0.3595 0.9830 0.5278 0.073 Uiso 1.00 1 c R . .
H(50) H 0.4271 0.8363 0.5735 0.073 Uiso 1.00 1 c R . .
H(51) H 0.7069 0.5643 0.5398 0.072 Uiso 1.00 1 c R . .
H(52) H 0.7687 0.6951 0.5224 0.076 Uiso 1.00 1 c R . .
H(53) H 0.8031 0.8916 0.5622 0.075 Uiso 1.00 1 c R . .
H(54) H 0.7752 0.9520 0.6216 0.077 Uiso 1.00 1 c R . .
H(55) H 0.7158 0.8179 0.6404 0.068 Uiso 1.00 1 c R . .
H(56) H 0.7174 0.0699 0.6792 0.087 Uiso 1.00 1 c R . .
H(57) H 0.7149 0.0248 0.7266 0.087 Uiso 1.00 1 c R . .
H(58) H 0.7654 0.1156 0.7268 0.087 Uiso 1.00 1 c R . .
H(59) H 0.7511 0.2888 0.7731 0.081 Uiso 1.00 1 c R . .
H(60) H 0.7041 0.1998 0.7798 0.081 Uiso 1.00 1 c R . .
H(61) H 0.6897 0.3474 0.7614 0.081 Uiso 1.00 1 c R . .
H(62) H 0.6265 -0.0262 0.6176 0.078 Uiso 1.00 1 c R . .
H(63) H 0.6498 0.1167 0.6116 0.078 Uiso 1.00 1 c R . .
H(64) H 0.5624 0.0258 0.5453 0.078 Uiso 1.00 1 c R . .
H(65) H 0.5646 0.1805 0.5569 0.078 Uiso 1.00 1 c R . .
H(66) H 0.4820 0.1251 0.5651 0.085 Uiso 1.00 1 c R . .
H(67) H 0.5043 -0.0206 0.5837 0.085 Uiso 1.00 1 c R . .
H(68) H 0.3830 0.1144 0.6236 0.086 Uiso 1.00 1 c R . .
H(69) H 0.4348 0.0169 0.6478 0.086 Uiso 1.00 1 c R . .
H(70) H 0.4234 0.0766 0.5983 0.086 Uiso 1.00 1 c R . .
H(71) H 0.4711 0.3258 0.7085 0.094 Uiso 1.00 1 c R . .
H(72) H 0.4569 0.1755 0.7145 0.094 Uiso 1.00 1 c R . .
H(73) H 0.4081 0.2729 0.6836 0.094 Uiso 1.00 1 c R . .
H(74) H 0.5856 0.3390 0.7967 0.101 Uiso 1.00 1 c R . .
H(75) H 0.5976 0.2346 0.8653 0.106 Uiso 1.00 1 c R . .
H(76) H 0.6025 0.0063 0.8700 0.110 Uiso 1.00 1 c R . .
H(77) H 0.6001 -0.1179 0.8070 0.103 Uiso 1.00 1 c R . .
H(78) H 0.5869 -0.0120 0.7366 0.089 Uiso 1.00 1 c R . .
Cl(1) Cl 0.09997(11) 0.6001(2) 0.65169(10) 0.0930(8) Uani 1.00 1 d . . .
Cl(2A) Cl 0.1785(2) 0.7600(3) 0.6296(2) 0.0815(18) Uiso 0.62 1 d P A 1
Cl(2B) Cl 0.1544(4) 0.7563(6) 0.6018(4) 0.106(3) Uiso 0.38 1 d P A 2
C(91) C 0.1483(3) 0.6020(8) 0.6251(3) 0.086(2) Uiso 1.00 1 d . . .
H(79A) H 0.1782 0.5363 0.6400 0.103 Uiso 0.62 1 c RP A 1
H(79B) H 0.1288 0.5778 0.5924 0.103 Uiso 0.62 1 c RP A 1
H(80A) H 0.1366 0.5356 0.6003 0.103 Uiso 0.38 1 c RP A 2
H(80B) H 0.1857 0.5758 0.6480 0.103 Uiso 0.38 1 c RP A 2
Cl(3) Cl 0.60894(12) 0.7693(2) 0.68458(10) 0.0944(8) Uani 1.00 1 d . . .
Cl(4) Cl 0.61088(12) 0.6145(2) 0.76222(9) 0.0909(8) Uani 1.00 1 d . . .
C(92) C 0.6011(5) 0.6112(9) 0.7045(3) 0.095(3) Uani 1.00 1 d . . .
H(81) H 0.5631 0.5774 0.6858 0.114 Uiso 1.00 1 c R . .
H(82) H 0.6287 0.5505 0.7006 0.114 Uiso 1.00 1 c R . .

loop_
_atom_site_aniso_label
_atom_site_aniso_U_11
_atom_site_aniso_U_22
_atom_site_aniso_U_33
_atom_site_aniso_U_12
_atom_site_aniso_U_13
_atom_site_aniso_U_23
Cl(1) 0.0964(18) 0.0870(17) 0.108(2) 0.0061(14) 0.0543(16) -0.0107(14)
Cl(3) 0.117(2) 0.0774(16) 0.107(2) -0.0113(14) 0.0639(18) -0.0135(14)
Cl(4) 0.1006(19) 0.0863(17) 0.0934(18) 0.0029(14) 0.0464(16) -0.0048(13)
P(1) 0.0628(14) 0.0528(12) 0.0790(15) -0.0019(10) 0.0382(12) -0.0043(10)
P(2) 0.0755(16) 0.0588(13) 0.0731(15) 0.0006(11) 0.0392(13) -0.0016(11)
N(1) 0.052(3) 0.048(3) 0.072(4) -0.006(3) 0.029(3) -0.004(3)
N(2) 0.057(4) 0.047(3) 0.062(4) 0.001(3) 0.029(3) 0.008(3)
N(3) 0.055(3) 0.043(3) 0.069(4) -0.006(2) 0.029(3) -0.002(3)
N(4) 0.058(4) 0.057(4) 0.068(4) -0.003(3) 0.030(3) 0.011(3)
N(5) 0.054(4) 0.047(3) 0.071(4) 0.002(3) 0.027(3) -0.000(3)
N(6) 0.056(4) 0.048(3) 0.065(4) -0.005(3) 0.034(3) 0.002(3)
C(1) 0.056(5) 0.056(4) 0.063(5) 0.004(4) 0.028(4) 0.008(4)
C(2) 0.063(5) 0.063(5) 0.068(5) -0.010(4) 0.027(4) -0.006(4)
C(3) 0.060(5) 0.060(5) 0.056(4) -0.009(4) 0.018(4) -0.006(3)
C(4) 0.065(5) 0.056(4) 0.065(5) -0.000(4) 0.036(4) -0.006(4)
C(5) 0.064(5) 0.046(4) 0.073(5) -0.005(3) 0.037(4) -0.003(3)
C(6) 0.046(4) 0.053(4) 0.055(4) 0.002(3) 0.022(4) 0.002(3)
C(7) 0.057(5) 0.054(4) 0.058(5) 0.002(3) 0.025(4) 0.001(3)
C(8) 0.054(5) 0.058(4) 0.063(5) -0.004(3) 0.030(4) 0.001(3)
C(9) 0.043(4) 0.047(4) 0.061(5) -0.004(3) 0.018(4) -0.004(3)
C(10) 0.050(4) 0.042(4) 0.063(4) -0.005(3) 0.024(4) 0.002(3)
C(11) 0.048(4) 0.049(4) 0.069(5) -0.003(3) 0.027(4) -0.003(3)
C(12) 0.051(4) 0.054(4) 0.057(4) 0.001(3) 0.021(4) 0.001(3)
C(13) 0.071(5) 0.051(4) 0.076(5) 0.010(4) 0.035(5) 0.000(4)
C(14) 0.060(5) 0.049(4) 0.062(5) 0.007(3) 0.034(4) 0.003(3)
C(15) 0.059(5) 0.045(4) 0.061(4) -0.008(3) 0.029(4) -0.004(3)
C(16) 0.058(4) 0.049(4) 0.070(5) -0.003(3) 0.036(4) -0.003(3)
C(17) 0.062(5) 0.051(4) 0.073(5) -0.003(3) 0.043(4) -0.001(3)
C(18) 0.046(4) 0.046(4) 0.072(5) -0.008(3) 0.031(4) -0.007(3)
C(19) 0.053(4) 0.054(4) 0.060(4) 0.002(3) 0.028(4) 0.005(3)
C(20) 0.062(5) 0.051(4) 0.083(6) -0.005(4) 0.038(4) 0.010(4)
C(21) 0.056(4) 0.056(4) 0.052(4) -0.006(3) 0.022(4) -0.005(3)
C(22) 0.059(5) 0.047(4) 0.081(5) 0.000(3) 0.039(4) -0.008(4)
C(23) 0.062(5) 0.061(5) 0.066(5) -0.004(4) 0.027(4) 0.001(4)
C(24) 0.064(5) 0.062(5) 0.067(5) -0.010(4) 0.031(4) 0.003(4)
C(25) 0.066(5) 0.059(4) 0.070(5) 0.006(4) 0.029(4) 0.003(4)
C(26) 0.064(5) 0.063(5) 0.064(5) 0.006(4) 0.035(4) 0.012(4)
C(27) 0.053(4) 0.046(4) 0.060(4) -0.001(3) 0.023(4) 0.006(3)
C(28) 0.055(5) 0.055(5) 0.106(7) -0.001(4) 0.034(5) 0.001(4)
C(29) 0.043(4) 0.066(5) 0.106(7) -0.008(4) 0.030(5) 0.007(5)
C(30) 0.048(5) 0.059(5) 0.070(5) -0.006(4) 0.006(4) 0.002(4)
C(31) 0.087(6) 0.050(4) 0.067(5) -0.016(4) 0.035(5) -0.003(4)
C(32) 0.070(5) 0.054(4) 0.066(5) -0.023(4) 0.034(4) -0.012(4)
C(33) 0.074(5) 0.058(5) 0.086(6) -0.003(4) 0.040(5) 0.001(4)
C(34) 0.077(5) 0.052(4) 0.070(5) -0.001(4) 0.045(4) -0.006(3)
C(35) 0.060(5) 0.054(4) 0.074(5) -0.004(4) 0.028(4) -0.003(4)
C(36) 0.068(5) 0.064(5) 0.065(5) 0.002(4) 0.040(4) 0.006(4)
C(37) 0.058(5) 0.070(5) 0.064(5) -0.005(4) 0.032(4) -0.011(4)
C(38) 0.048(4) 0.071(5) 0.087(6) 0.004(4) 0.032(4) 0.007(4)
C(39) 0.073(5) 0.066(5) 0.082(6) -0.023(4) 0.035(5) -0.022(4)
C(40) 0.061(5) 0.069(5) 0.056(4) 0.002(4) 0.030(4) 0.004(4)
C(41) 0.062(5) 0.067(5) 0.088(6) -0.006(4) 0.040(5) 0.011(4)
C(42) 0.077(6) 0.079(6) 0.074(6) -0.009(5) 0.032(5) 0.015(5)
C(43) 0.067(6) 0.093(7) 0.073(6) -0.013(5) 0.028(5) 0.000(5)
C(44) 0.067(6) 0.107(8) 0.069(6) -0.009(5) 0.030(5) -0.019(5)
C(45) 0.070(5) 0.075(5) 0.078(6) -0.009(4) 0.042(5) -0.013(4)
C(46) 0.061(5) 0.056(4) 0.072(5) -0.014(4) 0.033(4) -0.012(4)
C(47) 0.056(5) 0.049(4) 0.091(6) -0.002(3) 0.041(4) -0.002(4)
C(48) 0.050(4) 0.056(4) 0.077(5) -0.001(3) 0.025(4) -0.004(4)
C(49) 0.054(4) 0.051(4) 0.071(5) -0.001(3) 0.032(4) -0.005(4)
C(50) 0.048(4) 0.044(4) 0.068(5) -0.003(3) 0.025(4) -0.004(3)
C(51) 0.053(4) 0.045(4) 0.066(5) 0.008(3) 0.023(4) 0.006(3)
C(52) 0.054(4) 0.043(4) 0.075(5) 0.003(3) 0.034(4) 0.011(3)
C(53) 0.066(5) 0.041(4) 0.072(5) 0.002(3) 0.038(4) 0.005(3)
C(54) 0.049(4) 0.051(4) 0.076(5) -0.002(3) 0.035(4) -0.010(3)
C(55) 0.046(4) 0.046(4) 0.062(4) 0.004(3) 0.029(3) 0.002(3)
C(56) 0.052(4) 0.049(4) 0.070(5) -0.004(3) 0.028(4) -0.003(3)
C(57) 0.058(5) 0.062(4) 0.064(4) -0.009(4) 0.037(4) -0.006(4)
C(58) 0.059(5) 0.054(4) 0.061(4) -0.000(3) 0.025(4) -0.005(3)
C(59) 0.063(5) 0.043(4) 0.070(5) -0.002(3) 0.038(4) 0.004(3)
C(60) 0.053(4) 0.047(4) 0.063(4) 0.005(3) 0.027(4) 0.007(3)
C(61) 0.057(5) 0.045(4) 0.074(5) 0.010(3) 0.032(4) 0.016(4)
C(62) 0.059(5) 0.048(4) 0.053(4) 0.003(3) 0.020(4) -0.001(3)
C(63) 0.108(7) 0.035(3) 0.092(6) 0.014(4) 0.070(6) 0.007(4)
C(64) 0.054(4) 0.054(4) 0.066(5) -0.000(3) 0.026(4) 0.002(3)
C(65) 0.063(5) 0.056(4) 0.061(4) 0.003(4) 0.032(4) 0.009(3)
C(66) 0.053(4) 0.036(3) 0.067(5) 0.012(3) 0.025(4) 0.003(3)
C(67) 0.065(5) 0.053(4) 0.058(5) 0.007(4) 0.015(4) -0.001(4)
C(68) 0.061(5) 0.059(5) 0.068(5) 0.002(4) 0.021(4) -0.001(4)
C(69) 0.064(5) 0.058(5) 0.091(6) 0.021(4) 0.039(5) 0.017(4)
C(70) 0.068(5) 0.052(4) 0.061(5) -0.002(4) 0.024(4) -0.007(4)
C(71) 0.058(5) 0.047(4) 0.079(5) 0.005(4) 0.030(4) -0.001(4)
C(72) 0.053(4) 0.054(4) 0.059(4) 0.006(3) 0.037(4) 0.006(3)
C(73) 0.066(5) 0.056(4) 0.067(5) -0.006(4) 0.037(4) 0.000(4)
C(74) 0.073(5) 0.055(4) 0.072(5) -0.009(4) 0.040(4) -0.003(4)
C(75) 0.060(5) 0.072(5) 0.064(5) 0.010(4) 0.034(4) 0.017(4)
C(76) 0.065(5) 0.054(4) 0.075(5) -0.005(4) 0.030(4) 0.003(4)
C(77) 0.054(4) 0.052(4) 0.065(5) -0.007(3) 0.025(4) -0.003(3)
C(78) 0.066(5) 0.055(5) 0.105(7) 0.007(4) 0.044(5) 0.016(4)
C(79) 0.087(6) 0.054(4) 0.061(5) -0.012(4) 0.029(4) 0.001(4)
C(80) 0.071(5) 0.053(4) 0.080(6) 0.002(4) 0.040(5) -0.005(4)
C(81) 0.062(5) 0.076(5) 0.057(5) 0.003(4) 0.024(4) -0.007(4)
C(82) 0.070(5) 0.072(5) 0.079(6) -0.003(4) 0.039(5) -0.004(4)
C(83) 0.069(5) 0.048(4) 0.099(6) -0.003(4) 0.034(5) 0.006(4)
C(84) 0.078(6) 0.093(7) 0.081(6) 0.011(5) 0.048(5) 0.006(5)
C(85) 0.061(5) 0.059(5) 0.073(5) -0.005(4) 0.022(4) -0.012(4)
C(86) 0.090(7) 0.088(7) 0.085(7) -0.001(5) 0.046(6) -0.005(5)
C(87) 0.102(8) 0.097(8) 0.061(6) 0.008(6) 0.028(5) -0.008(5)
C(88) 0.086(7) 0.135(10) 0.063(6) 0.018(7) 0.039(5) 0.022(6)
C(89) 0.076(6) 0.090(7) 0.099(7) -0.010(5) 0.042(6) 0.003(6)
C(90) 0.070(5) 0.087(6) 0.073(6) -0.009(5) 0.035(5) 0.011(5)
C(92) 0.140(9) 0.083(6) 0.080(6) 0.023(6) 0.063(7) 0.014(5)

loop_
_atom_type_symbol
_atom_type_description
_atom_type_scat_dispersion_real
_atom_type_scat_dispersion_imag
_atom_type_scat_source
C C 0.018 0.009
;
International Tables for Crystallography
(1992, Vol. C, Tables 4.2.6.8 and 6.1.1.4)
;
H H 0.000 0.000
;
International Tables for Crystallography
(1992, Vol. C, Table 6.1.1.4)
;
Cl Cl 0.364 0.702
;
International Tables for Crystallography
(1992, Vol. C, Tables 4.2.6.8 and 6.1.1.4)
;
N N 0.031 0.018
;
International Tables for Crystallography
(1992, Vol. C, Tables 4.2.6.8 and 6.1.1.4)
;
P P 0.295 0.434
;
International Tables for Crystallography
(1992, Vol. C, Tables 4.2.6.8 and 6.1.1.4)
;

loop_
_geom_angle_atom_site_label_1
_geom_angle_atom_site_label_2
_geom_angle_atom_site_label_3
_geom_angle
_geom_angle_publ_flag
Cl(2B) Cl(2A) C(91) 76.0(6) yes
Cl(2A) Cl(2B) C(91) 76.0(7) yes
C(16) P(1) C(19) 93.4(3) yes
C(16) P(1) C(40) 106.1(3) yes
C(19) P(1) C(40) 105.7(3) yes
C(61) P(2) C(64) 92.8(3) yes
C(61) P(2) C(85) 104.3(4) yes
C(64) P(2) C(85) 106.2(4) yes
C(1) N(1) C(4) 106.5(6) yes
C(6) N(2) C(9) 109.6(6) yes
C(11) N(3) C(14) 106.0(5) yes
C(46) N(4) C(49) 105.2(6) yes
C(51) N(5) C(54) 109.8(6) yes
C(56) N(6) C(59) 104.8(6) yes
N(1) C(1) C(2) 111.1(7) yes
N(1) C(1) C(20) 124.9(6) yes
C(2) C(1) C(20) 123.9(6) yes
C(1) C(2) C(3) 107.7(6) yes
C(2) C(3) C(4) 105.3(7) yes
N(1) C(4) C(3) 109.2(6) yes
N(1) C(4) C(5) 125.4(6) yes
C(3) C(4) C(5) 125.3(7) yes
C(4) C(5) C(6) 127.6(7) yes
C(4) C(5) C(21) 117.0(6) yes
C(6) C(5) C(21) 115.3(6) yes
N(2) C(6) C(5) 129.5(7) yes
N(2) C(6) C(7) 107.7(5) yes
C(5) C(6) C(7) 122.6(6) yes
C(6) C(7) C(8) 107.5(7) yes
C(7) C(8) C(9) 109.5(6) yes
N(2) C(9) C(8) 105.7(6) yes
N(2) C(9) C(10) 128.6(7) yes
C(8) C(9) C(10) 125.7(6) yes
C(9) C(10) C(11) 130.1(6) yes
C(9) C(10) C(27) 114.9(6) yes
C(11) C(10) C(27) 114.9(5) yes
N(3) C(11) C(10) 123.0(6) yes
N(3) C(11) C(12) 108.9(6) yes
C(10) C(11) C(12) 128.1(6) yes
C(11) C(12) C(13) 107.8(6) yes
C(12) C(13) C(14) 106.1(7) yes
N(3) C(14) C(13) 111.2(7) yes
N(3) C(14) C(15) 125.6(6) yes
C(13) C(14) C(15) 123.2(7) yes
C(14) C(15) C(16) 109.0(6) yes
C(14) C(15) C(33) 109.7(6) yes
C(14) C(15) C(34) 107.9(6) yes
C(16) C(15) C(33) 112.7(6) yes
C(16) C(15) C(34) 110.8(6) yes
C(33) C(15) C(34) 106.6(7) yes
P(1) C(16) C(15) 126.0(6) yes
P(1) C(16) C(17) 107.7(5) yes
C(15) C(16) C(17) 124.7(7) yes
C(16) C(17) C(18) 114.7(7) yes
C(16) C(17) C(35) 134.2(6) yes
C(18) C(17) C(35) 110.3(7) yes
C(17) C(18) C(19) 114.7(8) yes
C(17) C(18) C(37) 109.6(6) yes
C(19) C(18) C(37) 134.9(6) yes
P(1) C(19) C(18) 109.0(5) yes
P(1) C(19) C(20) 125.6(6) yes
C(18) C(19) C(20) 123.5(8) yes
C(1) C(20) C(19) 109.9(6) yes
C(1) C(20) C(38) 107.3(6) yes
C(1) C(20) C(39) 108.9(8) yes
C(19) C(20) C(38) 109.7(8) yes
C(19) C(20) C(39) 112.9(6) yes
C(38) C(20) C(39) 108.0(6) yes
C(5) C(21) C(22) 121.2(7) yes
C(5) C(21) C(26) 119.8(8) yes
C(22) C(21) C(26) 118.9(7) yes
C(21) C(22) C(23) 118.9(7) yes
C(22) C(23) C(24) 121.0(9) yes
C(23) C(24) C(25) 120.8(8) yes
C(24) C(25) C(26) 120.4(8) yes
C(21) C(26) C(25) 120.1(9) yes
C(10) C(27) C(28) 121.3(7) yes
C(10) C(27) C(32) 120.6(7) yes
C(28) C(27) C(32) 118.0(6) yes
C(27) C(28) C(29) 119.5(8) yes
C(28) C(29) C(30) 121.6(9) yes
C(29) C(30) C(31) 118.4(7) yes
C(30) C(31) C(32) 121.2(8) yes
C(27) C(32) C(31) 121.2(9) yes
C(17) C(35) C(36) 102.2(6) yes
C(35) C(36) C(37) 105.6(7) yes
C(18) C(37) C(36) 102.7(6) yes
P(1) C(40) C(41) 122.2(7) yes
P(1) C(40) C(45) 119.6(6) yes
C(41) C(40) C(45) 118.1(9) yes
C(40) C(41) C(42) 120.6(9) yes
C(41) C(42) C(43) 120.2(9) yes
C(42) C(43) C(44) 121.0(10) yes
C(43) C(44) C(45) 119.8(10) yes
C(40) C(45) C(44) 120.3(8) yes
N(4) C(46) C(47) 112.4(6) yes
N(4) C(46) C(65) 124.5(7) yes
C(47) C(46) C(65) 123.1(8) yes
C(46) C(47) C(48) 105.2(7) yes
C(47) C(48) C(49) 107.5(6) yes
N(4) C(49) C(48) 109.7(7) yes
N(4) C(49) C(50) 125.2(7) yes
C(48) C(49) C(50) 125.0(6) yes
C(49) C(50) C(51) 127.6(6) yes
C(49) C(50) C(66) 116.2(6) yes
C(51) C(50) C(66) 116.1(6) yes
N(5) C(51) C(50) 128.9(7) yes
N(5) C(51) C(52) 105.8(7) yes
C(50) C(51) C(52) 125.3(6) yes
C(51) C(52) C(53) 110.3(6) yes
C(52) C(53) C(54) 107.1(7) yes
N(5) C(54) C(53) 107.0(6) yes
N(5) C(54) C(55) 129.6(6) yes
C(53) C(54) C(55) 123.4(8) yes
C(54) C(55) C(56) 126.8(7) yes
C(54) C(55) C(72) 115.3(6) yes
C(56) C(55) C(72) 117.8(6) yes
N(6) C(56) C(55) 125.7(6) yes
N(6) C(56) C(57) 111.0(6) yes
C(55) C(56) C(57) 123.2(8) yes
C(56) C(57) C(58) 104.8(7) yes
C(57) C(58) C(59) 106.5(6) yes
N(6) C(59) C(58) 112.7(7) yes
N(6) C(59) C(60) 122.8(7) yes
C(58) C(59) C(60) 124.4(6) yes
C(59) C(60) C(61) 109.3(5) yes
C(59) C(60) C(78) 110.7(8) yes
C(59) C(60) C(79) 106.8(6) yes
C(61) C(60) C(78) 111.3(6) yes
C(61) C(60) C(79) 110.4(8) yes
C(78) C(60) C(79) 108.3(6) yes
P(2) C(61) C(60) 126.3(5) yes
P(2) C(61) C(62) 107.3(6) yes
C(60) C(61) C(62) 125.0(8) yes
C(61) C(62) C(63) 114.8(8) yes
C(61) C(62) C(80) 133.8(8) yes
C(63) C(62) C(80) 110.3(6) yes
C(62) C(63) C(64) 115.8(7) yes
C(62) C(63) C(82) 108.5(9) yes
C(64) C(63) C(82) 135.3(8) yes
P(2) C(64) C(63) 108.4(6) yes
P(2) C(64) C(65) 124.5(6) yes
C(63) C(64) C(65) 125.0(6) yes
C(46) C(65) C(64) 109.5(7) yes
C(46) C(65) C(83) 108.0(5) yes
C(46) C(65) C(84) 106.9(7) yes
C(64) C(65) C(83) 112.3(7) yes
C(64) C(65) C(84) 112.8(6) yes
C(83) C(65) C(84) 107.2(8) yes
C(50) C(66) C(67) 120.3(6) yes
C(50) C(66) C(71) 121.4(6) yes
C(67) C(66) C(71) 118.1(6) yes
C(66) C(67) C(68) 119.7(7) yes
C(67) C(68) C(69) 119.6(7) yes
C(68) C(69) C(70) 121.9(7) yes
C(69) C(70) C(71) 117.3(7) yes
C(66) C(71) C(70) 123.3(7) yes
C(55) C(72) C(73) 120.0(6) yes
C(55) C(72) C(77) 121.4(8) yes
C(73) C(72) C(77) 118.5(7) yes
C(72) C(73) C(74) 119.8(7) yes
C(73) C(74) C(75) 121.3(9) yes
C(74) C(75) C(76) 118.4(8) yes
C(75) C(76) C(77) 120.3(7) yes
C(72) C(77) C(76) 121.7(8) yes
C(62) C(80) C(81) 102.8(7) yes
C(80) C(81) C(82) 104.5(7) yes
C(63) C(82) C(81) 101.7(7) yes
P(2) C(85) C(86) 119.8(7) yes
P(2) C(85) C(90) 121.4(7) yes
C(86) C(85) C(90) 118.8(9) yes
C(85) C(86) C(87) 121.9(9) yes
C(86) C(87) C(88) 119.7(10) yes
C(87) C(88) C(89) 120.0(10) yes
C(88) C(89) C(90) 120.4(10) yes
C(85) C(90) C(89) 119.2(9) yes
C(6) N(2) H(2N) 125.2 no
C(9) N(2) H(2N) 125.2 no
C(51) N(5) H(5N) 125.1 no
C(54) N(5) H(5N) 125.1 no
C(1) C(2) H(1) 126.1 no
C(3) C(2) H(1) 126.1 no
C(2) C(3) H(2) 127.3 no
C(4) C(3) H(2) 127.3 no
C(6) C(7) H(3) 126.3 no
C(8) C(7) H(3) 126.3 no
C(7) C(8) H(4) 125.2 no
C(9) C(8) H(4) 125.2 no
C(11) C(12) H(5) 126.1 no
C(13) C(12) H(5) 126.1 no
C(12) C(13) H(6) 127.0 no
C(14) C(13) H(6) 127.0 no
C(21) C(22) H(7) 120.5 no
C(23) C(22) H(7) 120.6 no
C(22) C(23) H(8) 119.5 no
C(24) C(23) H(8) 119.5 no
C(23) C(24) H(9) 119.6 no
C(25) C(24) H(9) 119.6 no
C(24) C(25) H(10) 119.8 no
C(26) C(25) H(10) 119.8 no
C(21) C(26) H(11) 120.0 no
C(25) C(26) H(11) 120.0 no
C(27) C(28) H(12) 120.3 no
C(29) C(28) H(12) 120.2 no
C(28) C(29) H(13) 119.2 no
C(30) C(29) H(13) 119.2 no
C(29) C(30) H(14) 120.8 no
C(31) C(30) H(14) 120.8 no
C(30) C(31) H(15) 119.4 no
C(32) C(31) H(15) 119.4 no
C(27) C(32) H(16) 119.4 no
C(31) C(32) H(16) 119.4 no
C(15) C(33) H(17) 109.5 no
C(15) C(33) H(18) 109.5 no
C(15) C(33) H(19) 109.5 no
H(17) C(33) H(18) 109.5 no
H(17) C(33) H(19) 109.5 no
H(18) C(33) H(19) 109.5 no
C(15) C(34) H(20) 109.5 no
C(15) C(34) H(21) 109.5 no
C(15) C(34) H(22) 109.5 no
H(20) C(34) H(21) 109.5 no
H(20) C(34) H(22) 109.5 no
H(21) C(34) H(22) 109.5 no
C(17) C(35) H(23) 111.3 no
C(17) C(35) H(24) 111.3 no
C(36) C(35) H(23) 111.3 no
C(36) C(35) H(24) 111.3 no
H(23) C(35) H(24) 109.2 no
C(35) C(36) H(25) 110.6 no
C(35) C(36) H(26) 110.6 no
C(37) C(36) H(25) 110.6 no
C(37) C(36) H(26) 110.6 no
H(25) C(36) H(26) 108.8 no
C(18) C(37) H(27) 111.3 no
C(18) C(37) H(28) 111.3 no
C(36) C(37) H(27) 111.2 no
C(36) C(37) H(28) 111.2 no
H(27) C(37) H(28) 109.1 no
C(20) C(38) H(29) 109.5 no
C(20) C(38) H(30) 109.5 no
C(20) C(38) H(31) 109.5 no
H(29) C(38) H(30) 109.5 no
H(29) C(38) H(31) 109.5 no
H(30) C(38) H(31) 109.5 no
C(20) C(39) H(32) 109.5 no
C(20) C(39) H(33) 109.5 no
C(20) C(39) H(34) 109.5 no
H(32) C(39) H(33) 109.5 no
H(32) C(39) H(34) 109.5 no
H(33) C(39) H(34) 109.5 no
C(40) C(41) H(35) 119.7 no
C(42) C(41) H(35) 119.7 no
C(41) C(42) H(36) 119.9 no
C(43) C(42) H(36) 119.9 no
C(42) C(43) H(37) 119.5 no
C(44) C(43) H(37) 119.5 no
C(43) C(44) H(38) 120.1 no
C(45) C(44) H(38) 120.1 no
C(40) C(45) H(39) 119.8 no
C(44) C(45) H(39) 119.8 no
C(46) C(47) H(40) 127.4 no
C(48) C(47) H(40) 127.4 no
C(47) C(48) H(41) 126.2 no
C(49) C(48) H(41) 126.3 no
C(51) C(52) H(42) 124.9 no
C(53) C(52) H(42) 124.9 no
C(52) C(53) H(43) 126.4 no
C(54) C(53) H(43) 126.4 no
C(56) C(57) H(44) 127.6 no
C(58) C(57) H(44) 127.6 no
C(57) C(58) H(45) 126.7 no
C(59) C(58) H(45) 126.7 no
C(66) C(67) H(46) 120.2 no
C(68) C(67) H(46) 120.2 no
C(67) C(68) H(47) 120.2 no
C(69) C(68) H(47) 120.2 no
C(68) C(69) H(48) 119.1 no
C(70) C(69) H(48) 119.1 no
C(69) C(70) H(49) 121.3 no
C(71) C(70) H(49) 121.3 no
C(66) C(71) H(50) 118.3 no
C(70) C(71) H(50) 118.4 no
C(72) C(73) H(51) 120.1 no
C(74) C(73) H(51) 120.1 no
C(73) C(74) H(52) 119.4 no
C(75) C(74) H(52) 119.4 no
C(74) C(75) H(53) 120.8 no
C(76) C(75) H(53) 120.8 no
C(75) C(76) H(54) 119.8 no
C(77) C(76) H(54) 119.8 no
C(72) C(77) H(55) 119.2 no
C(76) C(77) H(55) 119.2 no
C(60) C(78) H(56) 109.5 no
C(60) C(78) H(57) 109.5 no
C(60) C(78) H(58) 109.5 no
H(56) C(78) H(57) 109.5 no
H(56) C(78) H(58) 109.5 no
H(57) C(78) H(58) 109.5 no
C(60) C(79) H(59) 109.5 no
C(60) C(79) H(60) 109.5 no
C(60) C(79) H(61) 109.5 no
H(59) C(79) H(60) 109.5 no
H(59) C(79) H(61) 109.5 no
H(60) C(79) H(61) 109.4 no
C(62) C(80) H(62) 111.2 no
C(62) C(80) H(63) 111.2 no
C(81) C(80) H(62) 111.2 no
C(81) C(80) H(63) 111.2 no
H(62) C(80) H(63) 109.1 no
C(80) C(81) H(64) 110.8 no
C(80) C(81) H(65) 110.9 no
C(82) C(81) H(64) 110.8 no
C(82) C(81) H(65) 110.8 no
H(64) C(81) H(65) 108.9 no
C(63) C(82) H(66) 111.4 no
C(63) C(82) H(67) 111.4 no
C(81) C(82) H(66) 111.5 no
C(81) C(82) H(67) 111.4 no
H(66) C(82) H(67) 109.3 no
C(65) C(83) H(68) 109.5 no
C(65) C(83) H(69) 109.5 no
C(65) C(83) H(70) 109.5 no
H(68) C(83) H(69) 109.5 no
H(68) C(83) H(70) 109.5 no
H(69) C(83) H(70) 109.5 no
C(65) C(84) H(71) 109.5 no
C(65) C(84) H(72) 109.5 no
C(65) C(84) H(73) 109.5 no
H(71) C(84) H(72) 109.5 no
H(71) C(84) H(73) 109.5 no
H(72) C(84) H(73) 109.5 no
C(85) C(86) H(74) 119.0 no
C(87) C(86) H(74) 119.0 no
C(86) C(87) H(75) 120.2 no
C(88) C(87) H(75) 120.2 no
C(87) C(88) H(76) 120.0 no
C(89) C(88) H(76) 120.0 no
C(88) C(89) H(77) 119.8 no
C(90) C(89) H(77) 119.8 no
C(85) C(90) H(78) 120.4 no
C(89) C(90) H(78) 120.4 no
Cl(1) C(91) Cl(2A) 110.4(5) yes
Cl(1) C(91) Cl(2B) 114.1(6) yes
Cl(1) C(91) H(79A) 109.6 no
Cl(1) C(91) H(79B) 109.6 no
Cl(1) C(91) H(80A) 108.7 no
Cl(1) C(91) H(80B) 108.7 no
Cl(2A) C(91) H(79A) 109.6 no
Cl(2A) C(91) H(79B) 109.6 no
H(79A) C(91) H(79B) 108.1 no
H(80A) C(91) H(80B) 107.6 no
Cl(2B) C(91) H(80A) 108.7 no
Cl(2B) C(91) H(80B) 108.7 no
H(79A) C(91) H(79B) 108.1 no
H(80A) C(91) H(80B) 107.6 no
Cl(3) C(92) Cl(4) 111.6(5) yes
Cl(3) C(92) H(81) 109.3 no
Cl(3) C(92) H(82) 109.3 no
Cl(4) C(92) H(81) 109.3 no
Cl(4) C(92) H(82) 109.3 no
H(81) C(92) H(82) 108.0 no

loop_
_geom_bond_atom_site_label_1
_geom_bond_atom_site_label_2
_geom_bond_distance
_geom_bond_publ_flag
P(1) C(16) 1.803(7) yes
P(1) C(19) 1.768(8) yes
P(1) C(40) 1.832(9) yes
P(2) C(61) 1.788(10) yes
P(2) C(64) 1.787(7) yes
P(2) C(85) 1.818(9) yes
N(1) C(1) 1.325(9) yes
N(1) C(4) 1.419(10) yes
N(2) C(6) 1.352(9) yes
N(2) C(9) 1.406(8) yes
N(3) C(11) 1.419(9) yes
N(3) C(14) 1.322(10) yes
N(4) C(46) 1.324(12) yes
N(4) C(49) 1.416(9) yes
N(5) C(51) 1.405(9) yes
N(5) C(54) 1.373(11) yes
N(6) C(56) 1.406(11) yes
N(6) C(59) 1.334(8) yes
C(1) C(2) 1.465(10) yes
C(1) C(20) 1.497(12) yes
C(2) C(3) 1.363(12) yes
C(3) C(4) 1.475(9) yes
C(4) C(5) 1.362(11) yes
C(5) C(6) 1.453(9) yes
C(5) C(21) 1.499(10) yes
C(6) C(7) 1.416(11) yes
C(7) C(8) 1.361(9) yes
C(8) C(9) 1.398(12) yes
C(9) C(10) 1.394(10) yes
C(10) C(11) 1.386(11) yes
C(10) C(27) 1.499(9) yes
C(11) C(12) 1.447(10) yes
C(12) C(13) 1.335(12) yes
C(13) C(14) 1.485(10) yes
C(14) C(15) 1.512(11) yes
C(15) C(16) 1.494(9) yes
C(15) C(33) 1.531(10) yes
C(15) C(34) 1.562(14) yes
C(16) C(17) 1.381(13) yes
C(17) C(18) 1.448(9) yes
C(17) C(35) 1.511(13) yes
C(18) C(19) 1.373(11) yes
C(18) C(37) 1.519(14) yes
C(19) C(20) 1.528(9) yes
C(20) C(38) 1.567(14) yes
C(20) C(39) 1.537(12) yes
C(21) C(22) 1.410(13) yes
C(21) C(26) 1.386(11) yes
C(22) C(23) 1.412(11) yes
C(23) C(24) 1.340(12) yes
C(24) C(25) 1.370(15) yes
C(25) C(26) 1.396(11) yes
C(27) C(28) 1.397(12) yes
C(27) C(32) 1.373(11) yes
C(28) C(29) 1.401(11) yes
C(29) C(30) 1.379(13) yes
C(30) C(31) 1.350(14) yes
C(31) C(32) 1.401(11) yes
C(35) C(36) 1.567(12) yes
C(36) C(37) 1.553(10) yes
C(40) C(41) 1.402(12) yes
C(40) C(45) 1.380(14) yes
C(41) C(42) 1.396(15) yes
C(42) C(43) 1.358(16) yes
C(43) C(44) 1.354(15) yes
C(44) C(45) 1.424(15) yes
C(46) C(47) 1.474(11) yes
C(46) C(65) 1.514(11) yes
C(47) C(48) 1.357(12) yes
C(48) C(49) 1.439(12) yes
C(49) C(50) 1.373(11) yes
C(50) C(51) 1.434(11) yes
C(50) C(66) 1.499(8) yes
C(51) C(52) 1.394(12) yes
C(52) C(53) 1.368(11) yes
C(53) C(54) 1.428(10) yes
C(54) C(55) 1.435(10) yes
C(55) C(56) 1.376(10) yes
C(55) C(72) 1.499(11) yes
C(56) C(57) 1.472(10) yes
C(57) C(58) 1.377(11) yes
C(58) C(59) 1.464(12) yes
C(59) C(60) 1.524(12) yes
C(60) C(61) 1.522(11) yes
C(60) C(78) 1.509(11) yes
C(60) C(79) 1.560(11) yes
C(61) C(62) 1.383(10) yes
C(62) C(63) 1.426(13) yes
C(62) C(80) 1.511(14) yes
C(63) C(64) 1.337(15) yes
C(63) C(82) 1.544(12) yes
C(64) C(65) 1.514(11) yes
C(65) C(83) 1.532(10) yes
C(65) C(84) 1.545(14) yes
C(66) C(67) 1.411(9) yes
C(66) C(71) 1.378(11) yes
C(67) C(68) 1.365(10) yes
C(68) C(69) 1.405(12) yes
C(69) C(70) 1.363(11) yes
C(70) C(71) 1.374(10) yes
C(72) C(73) 1.412(13) yes
C(72) C(77) 1.370(10) yes
C(73) C(74) 1.373(13) yes
C(74) C(75) 1.391(11) yes
C(75) C(76) 1.394(14) yes
C(76) C(77) 1.374(13) yes
C(80) C(81) 1.525(10) yes
C(81) C(82) 1.559(15) yes
C(85) C(86) 1.403(14) yes
C(85) C(90) 1.388(13) yes
C(86) C(87) 1.392(15) yes
C(87) C(88) 1.373(18) yes
C(88) C(89) 1.400(16) yes
C(89) C(90) 1.427(15) yes
Cl(1) C(91) 1.769(11) yes
Cl(2A) C(91) 1.769(9) yes
Cl(2B) C(91) 1.769(12) yes
Cl(3) C(92) 1.768(10) yes
Cl(4) C(92) 1.750(11) yes
N(2) H(2N) 0.880 no
N(5) H(5N) 0.880 no
C(2) H(1) 0.950 no
C(3) H(2) 0.950 no
C(7) H(3) 0.950 no
C(8) H(4) 0.950 no
C(12) H(5) 0.950 no
C(13) H(6) 0.950 no
C(22) H(7) 0.950 no
C(23) H(8) 0.950 no
C(24) H(9) 0.950 no
C(25) H(10) 0.950 no
C(26) H(11) 0.950 no
C(28) H(12) 0.950 no
C(29) H(13) 0.950 no
C(30) H(14) 0.950 no
C(31) H(15) 0.950 no
C(32) H(16) 0.950 no
C(33) H(17) 0.980 no
C(33) H(18) 0.980 no
C(33) H(19) 0.980 no
C(34) H(20) 0.980 no
C(34) H(21) 0.980 no
C(34) H(22) 0.980 no
C(35) H(23) 0.990 no
C(35) H(24) 0.990 no
C(36) H(25) 0.990 no
C(36) H(26) 0.990 no
C(37) H(27) 0.990 no
C(37) H(28) 0.990 no
C(38) H(29) 0.980 no
C(38) H(30) 0.980 no
C(38) H(31) 0.980 no
C(39) H(32) 0.980 no
C(39) H(33) 0.980 no
C(39) H(34) 0.980 no
C(41) H(35) 0.950 no
C(42) H(36) 0.950 no
C(43) H(37) 0.950 no
C(44) H(38) 0.950 no
C(45) H(39) 0.950 no
C(47) H(40) 0.950 no
C(48) H(41) 0.950 no
C(52) H(42) 0.950 no
C(53) H(43) 0.950 no
C(57) H(44) 0.950 no
C(58) H(45) 0.950 no
C(67) H(46) 0.950 no
C(68) H(47) 0.950 no
C(69) H(48) 0.950 no
C(70) H(49) 0.950 no
C(71) H(50) 0.950 no
C(73) H(51) 0.950 no
C(74) H(52) 0.950 no
C(75) H(53) 0.950 no
C(76) H(54) 0.950 no
C(77) H(55) 0.950 no
C(78) H(56) 0.980 no
C(78) H(57) 0.980 no
C(78) H(58) 0.980 no
C(79) H(59) 0.980 no
C(79) H(60) 0.980 no
C(79) H(61) 0.980 no
C(80) H(62) 0.990 no
C(80) H(63) 0.990 no
C(81) H(64) 0.990 no
C(81) H(65) 0.990 no
C(82) H(66) 0.990 no
C(82) H(67) 0.990 no
C(83) H(68) 0.980 no
C(83) H(69) 0.980 no
C(83) H(70) 0.980 no
C(84) H(71) 0.980 no
C(84) H(72) 0.980 no
C(84) H(73) 0.980 no
C(86) H(74) 0.950 no
C(87) H(75) 0.950 no
C(88) H(76) 0.950 no
C(89) H(77) 0.950 no
C(90) H(78) 0.950 no
C(91) H(79A) 0.990 no
C(91) H(79B) 0.990 no
C(91) H(80A) 0.990 no
C(91) H(80B) 0.990 no
C(92) H(81) 0.990 no
C(92) H(82) 0.990 no
